data_2230265
loop_
_publ_author_name
'Fun, Hoong-Kun'
'Arshad, Suhana'
'Sarojini, B. K.'
'Khaleel, V. Musthafa'
'Narayana, B.'

_publ_section_title
;
 (2<i>E</i>)-3-(3-Benzyloxyphenyl)-1-(2-hydroxy-5-methylphenyl)prop-2-en-1-one
;
_journal_coeditor_code CI5187
_journal_issue 6
_journal_name_full 'Acta Crystallographica Section E'
_journal_page_first o1372
_journal_page_last o1373
_journal_paper_doi 10.1107/S1600536811016977
_journal_volume 67
_journal_year 2011
_chemical_formula_iupac 'C23 H20 O3'
_chemical_formula_moiety 'C23 H20 O3'
_chemical_formula_sum 'C23 H20 O3'
_chemical_formula_weight 344.39
_chemical_name_systematic
;
(2<i>E</i>)-3-(3-Benzyloxyphenyl)-1-(2-hydroxy-5-methylphenyl)prop-2-en-1-one
;
_space_group_IT_number 2
_symmetry_cell_setting triclinic
_symmetry_space_group_name_Hall '-P 1'
_symmetry_space_group_name_H-M 'P -1'
_atom_sites_solution_hydrogens geom
_atom_sites_solution_primary direct
_atom_sites_solution_secondary difmap
_audit_creation_method SHELXL-97
_cell_angle_alpha 106.5470(10)
_cell_angle_beta 94.5720(10)
_cell_angle_gamma 101.6710(10)
_cell_formula_units_Z 2
_cell_length_a 8.7308(5)
_cell_length_b 9.5721(5)
_cell_length_c 11.5286(6)
_cell_measurement_reflns_used 5803
_cell_measurement_temperature 296(2)
_cell_measurement_theta_max 29.95
_cell_measurement_theta_min 2.82
_cell_volume 894.74(8)
_computing_cell_refinement 'SAINT (Bruker, 2009)'
_computing_data_collection 'APEX2 (Bruker, 2009)'
_computing_data_reduction 'SAINT (Bruker, 2009)'
_computing_molecular_graphics 'SHELXTL (Sheldrick, 2008)'
_computing_publication_material
;
SHELXTL (Sheldrick, 2008) and PLATON (Spek, 2009)
;
_computing_structure_refinement 'SHELXTL (Sheldrick, 2008)'
_computing_structure_solution 'SHELXTL (Sheldrick, 2008)'
_diffrn_ambient_temperature 296(2)
_diffrn_measured_fraction_theta_full 0.994
_diffrn_measured_fraction_theta_max 0.994
_diffrn_measurement_device_type
;
Bruker SMART APEXII DUO CCD area-detector
;
_diffrn_measurement_method '\f and \w'
_diffrn_radiation_monochromator graphite
_diffrn_radiation_source 'fine-focus sealed tube'
_diffrn_radiation_type MoK\a
_diffrn_radiation_wavelength 0.71073
_diffrn_reflns_av_R_equivalents 0.0195
_diffrn_reflns_av_sigmaI/netI 0.0185
_diffrn_reflns_limit_h_max 12
_diffrn_reflns_limit_h_min -12
_diffrn_reflns_limit_k_max 13
_diffrn_reflns_limit_k_min -13
_diffrn_reflns_limit_l_max 16
_diffrn_reflns_limit_l_min -15
_diffrn_reflns_number 18270
_diffrn_reflns_theta_full 30.09
_diffrn_reflns_theta_max 30.09
_diffrn_reflns_theta_min 2.28
_exptl_absorpt_coefficient_mu 0.084
_exptl_absorpt_correction_T_max 0.9769
_exptl_absorpt_correction_T_min 0.9659
_exptl_absorpt_correction_type multi-scan
_exptl_absorpt_process_details '(SADABS; Bruker, 2009)'
_exptl_crystal_colour orange
_exptl_crystal_density_diffrn 1.278
_exptl_crystal_density_method 'not measured'
_exptl_crystal_description Block
_exptl_crystal_F_000 364
_exptl_crystal_size_max 0.42
_exptl_crystal_size_mid 0.37
_exptl_crystal_size_min 0.28
_refine_diff_density_max 0.257
_refine_diff_density_min -0.230
_refine_ls_extinction_method none
_refine_ls_goodness_of_fit_ref 1.033
_refine_ls_hydrogen_treatment mixed
_refine_ls_matrix_type full
_refine_ls_number_parameters 240
_refine_ls_number_reflns 5238
_refine_ls_number_restraints 0
_refine_ls_restrained_S_all 1.033
_refine_ls_R_factor_all 0.0667
_refine_ls_R_factor_gt 0.0492
_refine_ls_shift/su_max 0.001
_refine_ls_shift/su_mean 0.000
_refine_ls_structure_factor_coef Fsqd
_refine_ls_weighting_details 'calc w=1/[\s^2^(Fo^2^)+(0.0847P)^2^+0.1176P] where P=(Fo^2^+2Fc^2^)/3'
_refine_ls_weighting_scheme calc
_refine_ls_wR_factor_gt 0.1453
_refine_ls_wR_factor_ref 0.1629
_reflns_number_gt 3853
_reflns_number_total 5238
_reflns_threshold_expression I>2\s(I)
_cod_data_source_file ci5187.cif
_cod_data_source_block I
_cod_database_code 2230265
_cod_database_fobs_code 2230265

loop_
_symmetry_equiv_pos_as_xyz
'x, y, z'
'-x, -y, -z'

loop_
_atom_site_type_symbol
_atom_site_label
_atom_site_fract_x
_atom_site_fract_y
_atom_site_fract_z
_atom_site_U_iso_or_equiv
_atom_site_adp_type
_atom_site_calc_flag
_atom_site_refinement_flags
_atom_site_occupancy
_atom_site_symmetry_multiplicity
_atom_site_disorder_assembly
_atom_site_disorder_group
O O1 0.16772(13) 0.30000(11) -0.13861(10) 0.0679(3) Uani d . 1 1 . .
O O2 0.43323(13) -0.41373(11) 0.37191(11) 0.0644(3) Uani d . 1 1 . .
O O3 0.37319(15) -0.32210(11) 0.19276(10) 0.0681(3) Uani d . 1 1 . .
C C1 0.66751(15) -0.03177(14) 0.42278(11) 0.0459(3) Uani d . 1 1 . .
H H1A 0.6795 0.0439 0.3861 0.055 Uiso calc R 1 1 . .
C C2 0.76064(15) -0.00671(14) 0.53313(11) 0.0485(3) Uani d . 1 1 . .
C C3 0.73915(17) -0.12245(17) 0.58579(13) 0.0552(3) Uani d . 1 1 . .
H H3A 0.8003 -0.1083 0.6599 0.066 Uiso calc R 1 1 . .
C C4 0.63119(17) -0.25623(16) 0.53216(13) 0.0561(3) Uani d . 1 1 . .
H H4A 0.6195 -0.3308 0.5700 0.067 Uiso calc R 1 1 . .
C C5 0.53927(15) -0.28026(14) 0.42114(12) 0.0475(3) Uani d . 1 1 . .
C C6 0.55590(14) -0.16674(13) 0.36425(10) 0.0428(2) Uani d . 1 1 . .
C C7 0.45402(16) -0.19356(14) 0.24783(11) 0.0475(3) Uani d . 1 1 . .
C C8 0.44225(16) -0.07006(14) 0.19893(11) 0.0484(3) Uani d . 1 1 . .
H H8A 0.5083 0.0245 0.2364 0.058 Uiso calc R 1 1 . .
C C9 0.33780(17) -0.09225(15) 0.10131(12) 0.0526(3) Uani d . 1 1 . .
H H9A 0.2805 -0.1906 0.0646 0.063 Uiso calc R 1 1 . .
C C10 0.30100(16) 0.01655(14) 0.04420(11) 0.0490(3) Uani d . 1 1 . .
C C11 0.1932(2) -0.03475(16) -0.06343(15) 0.0703(5) Uani d . 1 1 . .
H H11A 0.1479 -0.1369 -0.0963 0.084 Uiso calc R 1 1 . .
C C12 0.1525(2) 0.06119(17) -0.12187(15) 0.0732(5) Uani d . 1 1 . .
H H12A 0.0811 0.0237 -0.1939 0.088 Uiso calc R 1 1 . .
C C13 0.21741(16) 0.21433(14) -0.07401(12) 0.0511(3) Uani d . 1 1 . .
C C14 0.32657(17) 0.26857(15) 0.03205(12) 0.0536(3) Uani d . 1 1 . .
H H14A 0.3720 0.3708 0.0644 0.064 Uiso calc R 1 1 . .
C C15 0.36739(17) 0.16958(15) 0.08932(12) 0.0537(3) Uani d . 1 1 . .
H H15A 0.4413 0.2066 0.1600 0.064 Uiso calc R 1 1 . .
C C16 0.24447(19) 0.45417(15) -0.10512(15) 0.0644(4) Uani d . 1 1 . .
H H16A 0.3565 0.4657 -0.1101 0.077 Uiso calc R 1 1 . .
H H16B 0.2321 0.5047 -0.0218 0.077 Uiso calc R 1 1 . .
C C17 0.17020(16) 0.52033(13) -0.19193(13) 0.0526(3) Uani d . 1 1 . .
C C18 0.01997(18) 0.54490(19) -0.18521(17) 0.0677(4) Uani d . 1 1 . .
H H18A -0.0364 0.5200 -0.1259 0.081 Uiso calc R 1 1 . .
C C19 -0.04746(19) 0.60627(19) -0.26593(18) 0.0711(4) Uani d . 1 1 . .
H H19A -0.1485 0.6225 -0.2604 0.085 Uiso calc R 1 1 . .
C C20 0.0337(2) 0.64284(18) -0.35342(15) 0.0685(4) Uani d . 1 1 . .
H H20A -0.0119 0.6837 -0.4077 0.082 Uiso calc R 1 1 . .
C C21 0.1825(2) 0.6194(2) -0.36131(15) 0.0724(4) Uani d . 1 1 . .
H H21A 0.2380 0.6446 -0.4209 0.087 Uiso calc R 1 1 . .
C C22 0.25088(19) 0.55839(17) -0.28101(14) 0.0615(4) Uani d . 1 1 . .
H H22A 0.3521 0.5429 -0.2871 0.074 Uiso calc R 1 1 . .
C C23 0.87881(19) 0.13954(18) 0.59510(15) 0.0658(4) Uani d . 1 1 . .
H H23A 0.8420 0.2194 0.5759 0.099 Uiso calc R 1 1 . .
H H23B 0.9787 0.1346 0.5670 0.099 Uiso calc R 1 1 . .
H H23C 0.8911 0.1579 0.6820 0.099 Uiso calc R 1 1 . .
H H1O2 0.392(3) -0.406(3) 0.298(2) 0.110(8) Uiso d . 1 1 . .

loop_
_atom_site_aniso_label
_atom_site_aniso_U_11
_atom_site_aniso_U_22
_atom_site_aniso_U_33
_atom_site_aniso_U_12
_atom_site_aniso_U_13
_atom_site_aniso_U_23
O1 0.0792(7) 0.0450(5) 0.0711(7) 0.0010(5) -0.0301(5) 0.0254(5)
O2 0.0715(6) 0.0486(5) 0.0734(7) 0.0049(4) -0.0062(5) 0.0304(5)
O3 0.0917(8) 0.0466(5) 0.0566(6) 0.0033(5) -0.0159(5) 0.0173(4)
C1 0.0530(6) 0.0458(6) 0.0430(6) 0.0145(5) 0.0042(5) 0.0188(5)
C2 0.0505(6) 0.0519(6) 0.0451(6) 0.0164(5) 0.0027(5) 0.0162(5)
C3 0.0606(7) 0.0635(8) 0.0473(6) 0.0225(6) -0.0012(5) 0.0232(6)
C4 0.0668(8) 0.0557(7) 0.0561(7) 0.0199(6) 0.0032(6) 0.0310(6)
C5 0.0523(6) 0.0452(6) 0.0514(6) 0.0162(5) 0.0064(5) 0.0217(5)
C6 0.0498(6) 0.0437(6) 0.0397(5) 0.0165(5) 0.0050(4) 0.0168(4)
C7 0.0571(7) 0.0454(6) 0.0417(6) 0.0137(5) 0.0029(5) 0.0162(5)
C8 0.0589(7) 0.0453(6) 0.0431(6) 0.0135(5) 0.0012(5) 0.0177(5)
C9 0.0681(8) 0.0453(6) 0.0431(6) 0.0117(5) -0.0031(5) 0.0156(5)
C10 0.0585(7) 0.0458(6) 0.0415(6) 0.0108(5) -0.0038(5) 0.0157(5)
C11 0.0894(11) 0.0432(7) 0.0645(9) -0.0001(7) -0.0308(8) 0.0175(6)
C12 0.0889(11) 0.0487(7) 0.0666(9) -0.0018(7) -0.0384(8) 0.0198(7)
C13 0.0563(7) 0.0444(6) 0.0507(7) 0.0082(5) -0.0092(5) 0.0190(5)
C14 0.0607(7) 0.0423(6) 0.0500(7) 0.0045(5) -0.0112(5) 0.0128(5)
C15 0.0617(7) 0.0495(6) 0.0436(6) 0.0075(5) -0.0129(5) 0.0139(5)
C16 0.0729(9) 0.0446(7) 0.0673(9) 0.0019(6) -0.0206(7) 0.0211(6)
C17 0.0583(7) 0.0372(5) 0.0567(7) 0.0047(5) -0.0095(6) 0.0153(5)
C18 0.0572(8) 0.0691(9) 0.0813(10) 0.0046(7) 0.0034(7) 0.0390(8)
C19 0.0524(7) 0.0668(9) 0.0942(12) 0.0110(7) -0.0089(7) 0.0323(9)
C20 0.0812(10) 0.0570(8) 0.0655(9) 0.0160(7) -0.0137(8) 0.0229(7)
C21 0.0939(12) 0.0728(10) 0.0581(9) 0.0244(9) 0.0113(8) 0.0287(8)
C22 0.0650(8) 0.0560(8) 0.0647(8) 0.0207(6) 0.0057(7) 0.0172(7)
C23 0.0657(9) 0.0635(8) 0.0607(8) 0.0067(7) -0.0080(7) 0.0178(7)

loop_
_atom_type_symbol
_atom_type_description
_atom_type_scat_dispersion_real
_atom_type_scat_dispersion_imag
_atom_type_scat_source
C C 0.0033 0.0016 'International Tables Vol C Tables 4.2.6.8 and 6.1.1.4'
H H 0.0000 0.0000 'International Tables Vol C Tables 4.2.6.8 and 6.1.1.4'
O O 0.0106 0.0060 'International Tables Vol C Tables 4.2.6.8 and 6.1.1.4'

loop_
_geom_angle_atom_site_label_1
_geom_angle_atom_site_label_2
_geom_angle_atom_site_label_3
_geom_angle_site_symmetry_1
_geom_angle_site_symmetry_3
_geom_angle
_geom_angle_publ_flag
C13 O1 C16 . . 118.66(10) ?
C5 O2 H1O2 . . 102.3(15) ?
C2 C1 C6 . . 122.54(11) ?
C2 C1 H1A . . 118.7 ?
C6 C1 H1A . . 118.7 ?
C1 C2 C3 . . 117.23(12) ?
C1 C2 C23 . . 121.74(12) ?
C3 C2 C23 . . 121.03(12) ?
C4 C3 C2 . . 122.34(12) ?
C4 C3 H3A . . 118.8 ?
C2 C3 H3A . . 118.8 ?
C3 C4 C5 . . 119.85(12) ?
C3 C4 H4A . . 120.1 ?
C5 C4 H4A . . 120.1 ?
O2 C5 C4 . . 117.85(11) ?
O2 C5 C6 . . 122.05(11) ?
C4 C5 C6 . . 120.09(12) ?
C1 C6 C5 . . 117.95(11) ?
C1 C6 C7 . . 122.97(10) ?
C5 C6 C7 . . 119.07(11) ?
O3 C7 C8 . . 119.66(11) ?
O3 C7 C6 . . 119.36(11) ?
C8 C7 C6 . . 120.94(11) ?
C9 C8 C7 . . 120.42(12) ?
C9 C8 H8A . . 119.8 ?
C7 C8 H8A . . 119.8 ?
C8 C9 C10 . . 128.73(12) ?
C8 C9 H9A . . 115.6 ?
C10 C9 H9A . . 115.6 ?
C15 C10 C11 . . 117.27(12) ?
C15 C10 C9 . . 124.19(11) ?
C11 C10 C9 . . 118.54(12) ?
C12 C11 C10 . . 121.74(13) ?
C12 C11 H11A . . 119.1 ?
C10 C11 H11A . . 119.1 ?
C11 C12 C13 . . 120.24(12) ?
C11 C12 H12A . . 119.9 ?
C13 C12 H12A . . 119.9 ?
O1 C13 C14 . . 125.12(11) ?
O1 C13 C12 . . 115.52(11) ?
C14 C13 C12 . . 119.36(12) ?
C15 C14 C13 . . 119.56(12) ?
C15 C14 H14A . . 120.2 ?
C13 C14 H14A . . 120.2 ?
C14 C15 C10 . . 121.81(11) ?
C14 C15 H15A . . 119.1 ?
C10 C15 H15A . . 119.1 ?
O1 C16 C17 . . 107.69(11) ?
O1 C16 H16A . . 110.2 ?
C17 C16 H16A . . 110.2 ?
O1 C16 H16B . . 110.2 ?
C17 C16 H16B . . 110.2 ?
H16A C16 H16B . . 108.5 ?
C22 C17 C18 . . 118.30(13) ?
C22 C17 C16 . . 120.52(14) ?
C18 C17 C16 . . 121.18(14) ?
C17 C18 C19 . . 120.67(15) ?
C17 C18 H18A . . 119.7 ?
C19 C18 H18A . . 119.7 ?
C20 C19 C18 . . 120.23(15) ?
C20 C19 H19A . . 119.9 ?
C18 C19 H19A . . 119.9 ?
C19 C20 C21 . . 119.87(14) ?
C19 C20 H20A . . 120.1 ?
C21 C20 H20A . . 120.1 ?
C20 C21 C22 . . 120.30(16) ?
C20 C21 H21A . . 119.8 ?
C22 C21 H21A . . 119.8 ?
C17 C22 C21 . . 120.62(15) ?
C17 C22 H22A . . 119.7 ?
C21 C22 H22A . . 119.7 ?
C2 C23 H23A . . 109.5 ?
C2 C23 H23B . . 109.5 ?
H23A C23 H23B . . 109.5 ?
C2 C23 H23C . . 109.5 ?
H23A C23 H23C . . 109.5 ?
H23B C23 H23C . . 109.5 ?

loop_
_geom_bond_atom_site_label_1
_geom_bond_atom_site_label_2
_geom_bond_site_symmetry_2
_geom_bond_distance
_geom_bond_publ_flag
O1 C13 . 1.3622(14) ?
O1 C16 . 1.4178(16) ?
O2 C5 . 1.3551(16) ?
O2 H1O2 . 0.93(3) ?
O3 C7 . 1.2439(16) ?
C1 C2 . 1.3854(17) ?
C1 C6 . 1.4011(17) ?
C1 H1A . 0.93 ?
C2 C3 . 1.3958(19) ?
C2 C23 . 1.504(2) ?
C3 C4 . 1.371(2) ?
C3 H3A . 0.93 ?
C4 C5 . 1.3889(18) ?
C4 H4A . 0.93 ?
C5 C6 . 1.4104(16) ?
C6 C7 . 1.4764(16) ?
C7 C8 . 1.4647(17) ?
C8 C9 . 1.3286(17) ?
C8 H8A . 0.93 ?
C9 C10 . 1.4538(17) ?
C9 H9A . 0.93 ?
C10 C15 . 1.3880(18) ?
C10 C11 . 1.3950(18) ?
C11 C12 . 1.3674(19) ?
C11 H11A . 0.93 ?
C12 C13 . 1.3884(18) ?
C12 H12A . 0.93 ?
C13 C14 . 1.3876(17) ?
C14 C15 . 1.3843(18) ?
C14 H14A . 0.93 ?
C15 H15A . 0.93 ?
C16 C17 . 1.4990(19) ?
C16 H16A . 0.97 ?
C16 H16B . 0.97 ?
C17 C22 . 1.381(2) ?
C17 C18 . 1.383(2) ?
C18 C19 . 1.386(2) ?
C18 H18A . 0.93 ?
C19 C20 . 1.363(3) ?
C19 H19A . 0.93 ?
C20 C21 . 1.368(3) ?
C20 H20A . 0.93 ?
C21 C22 . 1.384(2) ?
C21 H21A . 0.93 ?
C22 H22A . 0.93 ?
C23 H23A . 0.96 ?
C23 H23B . 0.96 ?
C23 H23C . 0.96 ?

loop_
_geom_hbond_atom_site_label_D
_geom_hbond_atom_site_label_H
_geom_hbond_atom_site_label_A
_geom_hbond_site_symmetry_A
_geom_hbond_distance_DH
_geom_hbond_distance_HA
_geom_hbond_distance_DA
_geom_hbond_angle_DHA
_geom_hbond_publ_flag
O2 H1O2 O3 . 0.93(2) 1.65(3) 2.521(2) 155(3) yes
C16 H16B O3 1_565 0.97 2.60 3.445(2) 146 yes
C22 H22A O2 2_655 0.93 2.56 3.435(2) 158 yes
C11 H11A Cg1 1_545 0.93 2.80 3.660(2) 153 yes

loop_
_geom_torsion_atom_site_label_1
_geom_torsion_atom_site_label_2
_geom_torsion_atom_site_label_3
_geom_torsion_atom_site_label_4
_geom_torsion_site_symmetry_1
_geom_torsion_site_symmetry_2
_geom_torsion_site_symmetry_3
_geom_torsion_site_symmetry_4
_geom_torsion
_geom_torsion_publ_flag
C6 C1 C2 C3 . . . . -0.22(19) ?
C6 C1 C2 C23 . . . . -179.44(13) ?
C1 C2 C3 C4 . . . . 0.0(2) ?
C23 C2 C3 C4 . . . . 179.26(14) ?
C2 C3 C4 C5 . . . . 0.4(2) ?
C3 C4 C5 O2 . . . . -179.51(12) ?
C3 C4 C5 C6 . . . . -0.6(2) ?
C2 C1 C6 C5 . . . . 0.00(18) ?
C2 C1 C6 C7 . . . . 178.84(11) ?
O2 C5 C6 C1 . . . . 179.27(11) ?
C4 C5 C6 C1 . . . . 0.41(19) ?
O2 C5 C6 C7 . . . . 0.39(19) ?
C4 C5 C6 C7 . . . . -178.47(11) ?
C1 C6 C7 O3 . . . . 170.34(13) ?
C5 C6 C7 O3 . . . . -10.84(19) ?
C1 C6 C7 C8 . . . . -12.05(19) ?
C5 C6 C7 C8 . . . . 166.77(11) ?
O3 C7 C8 C9 . . . . 4.9(2) ?
C6 C7 C8 C9 . . . . -172.75(12) ?
C7 C8 C9 C10 . . . . 175.62(13) ?
C8 C9 C10 C15 . . . . -3.7(2) ?
C8 C9 C10 C11 . . . . 175.79(16) ?
C15 C10 C11 C12 . . . . -0.8(3) ?
C9 C10 C11 C12 . . . . 179.73(17) ?
C10 C11 C12 C13 . . . . -0.6(3) ?
C16 O1 C13 C14 . . . . 7.7(2) ?
C16 O1 C13 C12 . . . . -171.44(16) ?
C11 C12 C13 O1 . . . . -179.34(17) ?
C11 C12 C13 C14 . . . . 1.5(3) ?
O1 C13 C14 C15 . . . . -179.99(14) ?
C12 C13 C14 C15 . . . . -0.9(2) ?
C13 C14 C15 C10 . . . . -0.6(2) ?
C11 C10 C15 C14 . . . . 1.4(2) ?
C9 C10 C15 C14 . . . . -179.16(13) ?
C13 O1 C16 C17 . . . . 178.62(13) ?
O1 C16 C17 C22 . . . . -107.22(16) ?
O1 C16 C17 C18 . . . . 72.78(18) ?
C22 C17 C18 C19 . . . . 0.0(2) ?
C16 C17 C18 C19 . . . . 179.95(14) ?
C17 C18 C19 C20 . . . . 0.2(3) ?
C18 C19 C20 C21 . . . . -0.2(3) ?
C19 C20 C21 C22 . . . . 0.1(3) ?
C18 C17 C22 C21 . . . . 0.0(2) ?
C16 C17 C22 C21 . . . . 179.96(14) ?
C20 C21 C22 C17 . . . . 0.0(2) ?

loop_
_cod_related_entry_id
_cod_related_entry_database
_cod_related_entry_code
1 ChemSpider 30656685
